data_7022414
loop_
_publ_author_name
'Esteruelas, Miguel A.'
'Fern\'andez, Israel'
'G\'omez-Gallego, Mar'
'Mart\'in-Ort\'iz, Mamen'
'Molina, Pedro'
'Oliv\'an, Montserrat'
'Ot\'on, Francisco'
'Sierra, Miguel A.'
'Valencia, Marta'

_publ_section_title
;
 Mono- and dinuclear osmium N,N'-di- and tetraphenylbipyridyls and
 extended bipyridyls. Synthesis, structure and electrochemistry.
;
_journal_issue 10
_journal_name_full 'Dalton transactions (Cambridge, England : 2003)'
_journal_page_first 3597
_journal_page_last 3608
_journal_paper_doi 10.1039/c2dt32548a
_journal_volume 42
_journal_year 2013
_chemical_formula_moiety 'C58 H104 N2 Os2 P4, 2(C7 H8)'
_chemical_formula_sum 'C72 H120 N2 Os2 P4'
_chemical_formula_weight 1517.98
_chemical_name_systematic
;
?
;
_space_group_IT_number 14
_symmetry_cell_setting monoclinic
_symmetry_space_group_name_Hall '-P 2ybc'
_symmetry_space_group_name_H-M 'P 1 21/c 1'
_atom_sites_solution_hydrogens geom
_atom_sites_solution_primary direct
_atom_sites_solution_secondary difmap
_audit_creation_method SHELXL-97
_cell_angle_alpha 90.00
_cell_angle_beta 103.864(5)
_cell_angle_gamma 90.00
_cell_formula_units_Z 2
_cell_length_a 17.258(4)
_cell_length_b 8.775(2)
_cell_length_c 23.919(6)
_cell_measurement_reflns_used 3750
_cell_measurement_temperature 100(2)
_cell_measurement_theta_max 20
_cell_measurement_theta_min 2
_cell_volume 3516.7(14)
_computing_cell_refinement 'SAINT+ v. 6.1 (Bruker AXS, 2000)'
_computing_data_collection 'SMART v. 5.625 (Bruker AXS, 2000)'
_computing_data_reduction 'SAINT+ v. 6.1 (Bruker AXS, 2000)'
_computing_molecular_graphics 'XP, SHELXTL v. 6.1 (Bruker, 2000)'
_computing_publication_material 'XCIF, SHELXTL v. 6.1 (Bruker, 2000)'
_computing_structure_refinement 'SHELXL-97 (Sheldrick, 1997)'
_computing_structure_solution 'SHELXS-97 (Sheldrick, 1990)'
_diffrn_ambient_temperature 100(2)
_diffrn_detector_area_resol_mean 8.26
_diffrn_measured_fraction_theta_full 1.000
_diffrn_measured_fraction_theta_max 0.940
_diffrn_measurement_device_type 'Bruker SMART APEX CCD system'
_diffrn_measurement_method '\w rotations with narrow frames'
_diffrn_radiation_monochromator graphite
_diffrn_radiation_source 'fine-focus sealed tube'
_diffrn_radiation_type MoK\a
_diffrn_radiation_wavelength 0.71073
_diffrn_reflns_av_R_equivalents 0.0867
_diffrn_reflns_av_sigmaI/netI 0.1129
_diffrn_reflns_limit_h_max 23
_diffrn_reflns_limit_h_min -23
_diffrn_reflns_limit_k_max 11
_diffrn_reflns_limit_k_min -11
_diffrn_reflns_limit_l_max 32
_diffrn_reflns_limit_l_min -30
_diffrn_reflns_number 43143
_diffrn_reflns_theta_full 27.50
_diffrn_reflns_theta_max 28.98
_diffrn_reflns_theta_min 1.22
_diffrn_standards_decay_% 'no decay'
_exptl_absorpt_coefficient_mu 3.741
_exptl_absorpt_correction_T_max 0.825
_exptl_absorpt_correction_T_min 0.655
_exptl_absorpt_correction_type multi-scan
_exptl_absorpt_process_details
;
Absorption correction performed with SADABS program. This is based on the
method of Blessing: Blessing, R. H., Acta Crystallogr., Sect. A 1995, 51, 33.

SADABS: Area-Detector Absorption Correction. Bruker-AXS
within SAINT+ package, v. 6.1 (2000).
;
_exptl_crystal_colour 'dark violet'
_exptl_crystal_density_diffrn 1.434
_exptl_crystal_density_method 'not measured'
_exptl_crystal_description prism
_exptl_crystal_F_000 1556
_exptl_crystal_size_max 0.10
_exptl_crystal_size_mid 0.08
_exptl_crystal_size_min 0.03
_refine_diff_density_max 1.909
_refine_diff_density_min -1.260
_refine_diff_density_rms 0.134
_refine_ls_extinction_method none
_refine_ls_goodness_of_fit_ref 0.852
_refine_ls_hydrogen_treatment mixed
_refine_ls_matrix_type full
_refine_ls_number_parameters 384
_refine_ls_number_reflns 8774
_refine_ls_number_restraints 3
_refine_ls_restrained_S_all 0.852
_refine_ls_R_factor_all 0.0792
_refine_ls_R_factor_gt 0.0425
_refine_ls_shift/su_max 0.012
_refine_ls_shift/su_mean 0.000
_refine_ls_structure_factor_coef Fsqd
_refine_ls_weighting_details 'calc w=1/[\s^2^(Fo^2^)+(0.0143P)^2^+0.0000P] where P=(Fo^2^+2Fc^2^)/3'
_refine_ls_weighting_scheme calc
_refine_ls_wR_factor_gt 0.0637
_refine_ls_wR_factor_ref 0.0701
_reflns_number_gt 5956
_reflns_number_total 8774
_reflns_threshold_expression >2sigma(I)
_cod_data_source_file c2dt32548a.txt
_cod_data_source_block mae389as
_cod_original_cell_volume 3516.5(15)
_cod_original_sg_symbol_H-M P2(1)/c
_cod_database_code 7022414

loop_
_symmetry_equiv_pos_as_xyz
'x, y, z'
'-x, y+1/2, -z+1/2'
'-x, -y, -z'
'x, -y-1/2, z-1/2'

loop_
_atom_site_label
_atom_site_type_symbol
_atom_site_fract_x
_atom_site_fract_y
_atom_site_fract_z
_atom_site_U_iso_or_equiv
_atom_site_adp_type
_atom_site_occupancy
_atom_site_symmetry_multiplicity
_atom_site_calc_flag
_atom_site_refinement_flags
Os Os 0.202870(12) 0.68115(2) 0.447369(9) 0.02012(6) Uani 1 1 d D
H01 H 0.160(3) 0.829(3) 0.463(2) 0.062(17) Uiso 1 1 d D
H02 H 0.1128(10) 0.683(6) 0.4505(19) 0.050 Uiso 1 1 d D
H03 H 0.135(2) 0.560(4) 0.4259(18) 0.050 Uiso 1 1 d D
P1 P 0.16340(8) 0.77187(15) 0.35325(6) 0.0259(3) Uani 1 1 d .
P2 P 0.20703(8) 0.61025(15) 0.54216(6) 0.0238(3) Uani 1 1 d .
N N 0.3127(2) 0.8044(4) 0.46872(15) 0.0182(9) Uani 1 1 d .
C1 C 0.3801(3) 0.7348(5) 0.46219(19) 0.0191(11) Uani 1 1 d .
C2 C 0.4526(3) 0.8108(6) 0.47469(18) 0.0211(11) Uani 1 1 d .
H2 H 0.4987 0.7580 0.4699 0.025 Uiso 1 1 calc R
C3 C 0.4609(3) 0.9601(5) 0.49379(19) 0.0183(11) Uani 1 1 d .
C4 C 0.3908(3) 1.0305(5) 0.50003(19) 0.0206(11) Uani 1 1 d .
H4 H 0.3920 1.1331 0.5130 0.025 Uiso 1 1 calc R
C5 C 0.3207(3) 0.9516(5) 0.4875(2) 0.0242(12) Uani 1 1 d .
H5 H 0.2742 1.0028 0.4921 0.029 Uiso 1 1 calc R
C6 C 0.2871(3) 0.5296(5) 0.42844(19) 0.0212(11) Uani 1 1 d .
C7 C 0.3671(3) 0.5788(5) 0.44063(19) 0.0197(11) Uani 1 1 d .
C8 C 0.4300(3) 0.4923(5) 0.43059(19) 0.0217(12) Uani 1 1 d .
H8 H 0.4827 0.5325 0.4399 0.026 Uiso 1 1 calc R
C9 C 0.4160(3) 0.3486(5) 0.4072(2) 0.0254(12) Uani 1 1 d .
H9 H 0.4587 0.2877 0.4010 0.030 Uiso 1 1 calc R
C10 C 0.3383(3) 0.2947(5) 0.3928(2) 0.0282(13) Uani 1 1 d .
H10 H 0.3275 0.1972 0.3753 0.034 Uiso 1 1 calc R
C11 C 0.2765(3) 0.3801(5) 0.4033(2) 0.0249(12) Uani 1 1 d .
H11 H 0.2242 0.3382 0.3936 0.030 Uiso 1 1 calc R
C12 C 0.2364(4) 0.9034(6) 0.3322(2) 0.0415(16) Uani 1 1 d .
H12 H 0.2605 0.9621 0.3680 0.050 Uiso 1 1 calc R
C13 C 0.3057(3) 0.8164(8) 0.3183(2) 0.0541(18) Uani 1 1 d .
H13A H 0.2887 0.7711 0.2799 0.081 Uiso 1 1 calc R
H13B H 0.3230 0.7356 0.3469 0.081 Uiso 1 1 calc R
H13C H 0.3502 0.8865 0.3192 0.081 Uiso 1 1 calc R
C14 C 0.2054(4) 1.0263(7) 0.2856(2) 0.0537(19) Uani 1 1 d .
H14A H 0.2501 1.0895 0.2807 0.081 Uiso 1 1 calc R
H14B H 0.1659 1.0906 0.2976 0.081 Uiso 1 1 calc R
H14C H 0.1806 0.9765 0.2490 0.081 Uiso 1 1 calc R
C15 C 0.0729(3) 0.8927(6) 0.3380(2) 0.0397(16) Uani 1 1 d .
H15 H 0.0644 0.9304 0.2975 0.048 Uiso 1 1 calc R
C16 C -0.0022(3) 0.8046(8) 0.3423(3) 0.071(2) Uani 1 1 d .
H16A H 0.0066 0.7568 0.3803 0.106 Uiso 1 1 calc R
H16B H -0.0137 0.7257 0.3124 0.106 Uiso 1 1 calc R
H16C H -0.0475 0.8750 0.3369 0.106 Uiso 1 1 calc R
C17 C 0.0831(4) 1.0333(7) 0.3778(2) 0.065(2) Uani 1 1 d .
H17A H 0.0418 1.1086 0.3618 0.097 Uiso 1 1 calc R
H17B H 0.1359 1.0782 0.3807 0.097 Uiso 1 1 calc R
H17C H 0.0781 1.0023 0.4161 0.097 Uiso 1 1 calc R
C18 C 0.1451(4) 0.6256(6) 0.2966(2) 0.0406(16) Uani 1 1 d .
H18 H 0.1982 0.5775 0.2985 0.049 Uiso 1 1 calc R
C19 C 0.1165(4) 0.6843(7) 0.2347(2) 0.0572(19) Uani 1 1 d .
H19A H 0.1131 0.5990 0.2077 0.086 Uiso 1 1 calc R
H19B H 0.1544 0.7600 0.2270 0.086 Uiso 1 1 calc R
H19C H 0.0638 0.7313 0.2297 0.086 Uiso 1 1 calc R
C20 C 0.0901(4) 0.4940(7) 0.3058(2) 0.059(2) Uani 1 1 d .
H20A H 0.0342 0.5256 0.2925 0.089 Uiso 1 1 calc R
H20B H 0.1014 0.4683 0.3468 0.089 Uiso 1 1 calc R
H20C H 0.0998 0.4046 0.2838 0.089 Uiso 1 1 calc R
C21 C 0.1388(4) 0.7226(6) 0.5761(3) 0.0435(16) Uani 1 1 d .
H21 H 0.1463 0.6843 0.6165 0.052 Uiso 1 1 calc R
C22 C 0.0500(4) 0.7018(8) 0.5461(3) 0.072(2) Uani 1 1 d .
H22A H 0.0174 0.7638 0.5658 0.108 Uiso 1 1 calc R
H22B H 0.0354 0.5943 0.5477 0.108 Uiso 1 1 calc R
H22C H 0.0408 0.7342 0.5059 0.108 Uiso 1 1 calc R
C23 C 0.1620(5) 0.8922(7) 0.5802(3) 0.076(3) Uani 1 1 d .
H23A H 0.1462 0.9385 0.5418 0.114 Uiso 1 1 calc R
H23B H 0.2198 0.9019 0.5951 0.114 Uiso 1 1 calc R
H23C H 0.1346 0.9442 0.6062 0.114 Uiso 1 1 calc R
C24 C 0.1680(4) 0.4168(6) 0.5501(2) 0.0416(16) Uani 1 1 d .
H24 H 0.1118 0.4197 0.5265 0.050 Uiso 1 1 calc R
C25 C 0.1604(4) 0.3709(7) 0.6101(3) 0.066(2) Uani 1 1 d .
H25A H 0.1277 0.2786 0.6073 0.098 Uiso 1 1 calc R
H25B H 0.1350 0.4536 0.6267 0.098 Uiso 1 1 calc R
H25C H 0.2136 0.3510 0.6347 0.098 Uiso 1 1 calc R
C26 C 0.2053(5) 0.2923(6) 0.5247(3) 0.076(2) Uani 1 1 d .
H26A H 0.2530 0.2568 0.5527 0.114 Uiso 1 1 calc R
H26B H 0.2203 0.3291 0.4901 0.114 Uiso 1 1 calc R
H26C H 0.1673 0.2079 0.5145 0.114 Uiso 1 1 calc R
C27 C 0.3034(3) 0.6349(7) 0.5947(2) 0.0421(16) Uani 1 1 d .
H27 H 0.3253 0.7333 0.5840 0.050 Uiso 1 1 calc R
C28 C 0.3057(4) 0.6495(7) 0.6589(2) 0.0516(19) Uani 1 1 d .
H28A H 0.2859 0.5552 0.6724 0.077 Uiso 1 1 calc R
H28B H 0.2720 0.7350 0.6647 0.077 Uiso 1 1 calc R
H28C H 0.3607 0.6677 0.6806 0.077 Uiso 1 1 calc R
C29 C 0.3638(4) 0.5140(8) 0.5878(2) 0.063(2) Uani 1 1 d .
H29A H 0.4172 0.5445 0.6094 0.095 Uiso 1 1 calc R
H29B H 0.3635 0.5034 0.5469 0.095 Uiso 1 1 calc R
H29C H 0.3496 0.4163 0.6025 0.095 Uiso 1 1 calc R
C30 C 0.3972(4) 1.0362(7) 0.6655(3) 0.0497(18) Uani 1 1 d .
H30 H 0.3629 1.0855 0.6336 0.060 Uiso 1 1 calc R
C31 C 0.4652(4) 0.9643(7) 0.6585(3) 0.0536(19) Uani 1 1 d .
H31 H 0.4784 0.9671 0.6222 0.064 Uiso 1 1 calc R
C32 C 0.5146(4) 0.8878(7) 0.7042(3) 0.0556(19) Uani 1 1 d .
H32 H 0.5610 0.8367 0.6992 0.067 Uiso 1 1 calc R
C33 C 0.4956(4) 0.8870(7) 0.7567(3) 0.061(2) Uani 1 1 d .
H33 H 0.5284 0.8333 0.7881 0.073 Uiso 1 1 calc R
C34 C 0.4293(4) 0.9635(7) 0.7642(3) 0.0493(18) Uani 1 1 d .
H34 H 0.4184 0.9657 0.8013 0.059 Uiso 1 1 calc R
C35 C 0.3782(4) 1.0369(7) 0.7192(3) 0.0492(17) Uani 1 1 d .
C36 C 0.3042(4) 1.1146(8) 0.7264(3) 0.077(2) Uani 1 1 d .
H36A H 0.3013 1.1079 0.7667 0.116 Uiso 1 1 calc R
H36B H 0.2574 1.0649 0.7018 0.116 Uiso 1 1 calc R
H36C H 0.3054 1.2219 0.7153 0.116 Uiso 1 1 calc R

loop_
_atom_site_aniso_label
_atom_site_aniso_U_11
_atom_site_aniso_U_22
_atom_site_aniso_U_33
_atom_site_aniso_U_23
_atom_site_aniso_U_13
_atom_site_aniso_U_12
Os 0.01761(10) 0.01891(9) 0.02216(10) 0.00038(11) 0.00147(7) -0.00348(11)
P1 0.0254(8) 0.0244(7) 0.0246(8) -0.0007(6) -0.0003(6) -0.0051(6)
P2 0.0235(8) 0.0229(7) 0.0247(8) -0.0009(6) 0.0052(6) -0.0046(6)
N 0.017(2) 0.017(2) 0.019(2) -0.0013(18) 0.0024(17) -0.0010(19)
C1 0.022(3) 0.021(3) 0.012(3) 0.003(2) 0.000(2) 0.002(2)
C2 0.017(3) 0.026(3) 0.019(3) 0.001(2) 0.001(2) 0.006(2)
C3 0.018(3) 0.022(3) 0.014(3) 0.002(2) 0.001(2) -0.003(2)
C4 0.022(3) 0.015(2) 0.023(3) -0.005(2) 0.001(2) -0.002(2)
C5 0.023(3) 0.022(3) 0.027(3) 0.002(2) 0.005(2) 0.003(2)
C6 0.022(3) 0.022(3) 0.019(3) 0.001(2) 0.002(2) -0.005(2)
C7 0.025(3) 0.016(3) 0.015(3) -0.001(2) 0.000(2) -0.003(2)
C8 0.022(3) 0.022(3) 0.020(3) 0.000(2) 0.002(2) -0.003(2)
C9 0.030(3) 0.018(3) 0.027(3) 0.000(2) 0.005(2) 0.007(2)
C10 0.043(4) 0.015(3) 0.024(3) -0.003(2) 0.003(3) -0.007(2)
C11 0.026(3) 0.024(3) 0.022(3) 0.002(2) 0.000(2) -0.003(2)
C12 0.049(4) 0.044(4) 0.025(3) 0.003(3) -0.004(3) -0.023(3)
C13 0.033(4) 0.096(5) 0.033(4) 0.021(4) 0.008(3) -0.004(4)
C14 0.072(5) 0.053(4) 0.027(4) 0.014(3) -0.006(3) -0.025(4)
C15 0.039(4) 0.044(4) 0.031(4) 0.008(3) -0.001(3) 0.012(3)
C16 0.032(4) 0.103(6) 0.072(5) 0.043(5) 0.002(4) 0.020(4)
C17 0.087(6) 0.060(5) 0.041(4) 0.010(4) 0.003(4) 0.040(4)
C18 0.051(4) 0.034(3) 0.029(3) -0.002(3) -0.007(3) -0.007(3)
C19 0.087(5) 0.044(4) 0.032(4) -0.008(3) -0.003(4) -0.021(4)
C20 0.079(5) 0.041(4) 0.041(4) -0.006(3) -0.017(4) -0.018(4)
C21 0.056(5) 0.038(4) 0.043(4) 0.006(3) 0.024(3) 0.009(3)
C22 0.046(5) 0.105(6) 0.072(5) 0.005(5) 0.028(4) 0.022(5)
C23 0.146(8) 0.042(4) 0.049(5) 0.003(4) 0.043(5) 0.024(5)
C24 0.057(4) 0.032(3) 0.038(4) 0.003(3) 0.017(3) -0.016(3)
C25 0.108(6) 0.044(4) 0.053(5) 0.006(3) 0.034(4) -0.025(4)
C26 0.152(8) 0.028(4) 0.071(5) 0.012(3) 0.074(5) 0.007(4)
C27 0.038(4) 0.053(4) 0.033(4) 0.006(3) 0.004(3) -0.018(3)
C28 0.059(5) 0.058(5) 0.032(4) 0.001(3) -0.001(3) -0.022(3)
C29 0.038(4) 0.122(7) 0.028(4) 0.018(4) 0.005(3) 0.012(4)
C30 0.073(5) 0.038(4) 0.035(4) -0.004(3) 0.007(4) 0.005(4)
C31 0.077(6) 0.049(4) 0.036(4) -0.006(3) 0.016(4) -0.006(4)
C32 0.066(5) 0.049(4) 0.047(5) -0.011(4) 0.003(4) 0.005(4)
C33 0.079(6) 0.055(5) 0.041(5) -0.009(4) -0.001(4) 0.006(4)
C34 0.072(5) 0.046(4) 0.027(4) -0.005(3) 0.007(4) -0.009(4)
C35 0.059(5) 0.038(4) 0.050(4) -0.015(3) 0.011(4) -0.003(3)
C36 0.085(6) 0.066(5) 0.081(6) -0.012(4) 0.022(5) 0.017(4)

loop_
_atom_type_symbol
_atom_type_description
_atom_type_scat_dispersion_real
_atom_type_scat_dispersion_imag
_atom_type_scat_source
C C 0.0033 0.0016 'International Tables Vol C Tables 4.2.6.8 and 6.1.1.4'
H H 0.0000 0.0000 'International Tables Vol C Tables 4.2.6.8 and 6.1.1.4'
N N 0.0061 0.0033 'International Tables Vol C Tables 4.2.6.8 and 6.1.1.4'
P P 0.1023 0.0942 'International Tables Vol C Tables 4.2.6.8 and 6.1.1.4'
Os Os -1.2165 7.6030 'International Tables Vol C Tables 4.2.6.8 and 6.1.1.4'

loop_
_geom_angle_atom_site_label_1
_geom_angle_atom_site_label_2
_geom_angle_atom_site_label_3
_geom_angle
_geom_angle_site_symmetry_3
C6 Os N 75.60(17) .
C6 Os P1 93.74(13) .
N Os P1 95.47(10) .
C6 Os P2 100.31(13) .
N Os P2 94.80(10) .
P1 Os P2 164.29(5) .
C6 Os H01 163.4(19) .
N Os H01 88.2(19) .
P1 Os H01 84.0(17) .
P2 Os H01 84.5(17) .
C6 Os H02 139.5(19) .
N Os H02 144.4(19) .
P1 Os H02 88.8(17) .
P2 Os H02 76.0(16) .
H01 Os H02 57(2) .
C6 Os H03 90.2(18) .
N Os H03 165.7(18) .
P1 Os H03 83.9(16) .
P2 Os H03 89.1(16) .
H01 Os H03 106(2) .
H02 Os H03 50(2) .
C18 P1 C15 105.5(3) .
C18 P1 C12 103.9(3) .
C15 P1 C12 100.6(3) .
C18 P1 Os 115.64(18) .
C15 P1 Os 115.11(19) .
C12 P1 Os 114.34(18) .
C27 P2 C24 109.2(3) .
C27 P2 C21 101.6(3) .
C24 P2 C21 99.0(3) .
C27 P2 Os 116.36(19) .
C24 P2 Os 114.59(19) .
C21 P2 Os 113.99(19) .
C1 N C5 116.2(4) .
C1 N Os 118.8(3) .
C5 N Os 125.0(3) .
N C1 C2 120.9(4) .
N C1 C7 113.5(4) .
C2 C1 C7 125.6(5) .
C3 C2 C1 122.9(4) .
C3 C2 H2 118.6 .
C1 C2 H2 118.6 .
C2 C3 C4 115.5(4) .
C2 C3 C3 121.9(5) 3_676
C4 C3 C3 122.5(5) 3_676
C5 C4 C3 119.8(4) .
C5 C4 H4 120.1 .
C3 C4 H4 120.1 .
N C5 C4 124.7(5) .
N C5 H5 117.7 .
C4 C5 H5 117.7 .
C7 C6 C11 112.8(4) .
C7 C6 Os 117.2(3) .
C11 C6 Os 130.0(4) .
C8 C7 C6 124.3(4) .
C8 C7 C1 120.7(4) .
C6 C7 C1 114.9(4) .
C9 C8 C7 120.0(5) .
C9 C8 H8 120.0 .
C7 C8 H8 120.0 .
C8 C9 C10 118.6(5) .
C8 C9 H9 120.7 .
C10 C9 H9 120.7 .
C11 C10 C9 121.0(5) .
C11 C10 H10 119.5 .
C9 C10 H10 119.5 .
C10 C11 C6 123.2(5) .
C10 C11 H11 118.4 .
C6 C11 H11 118.4 .
C13 C12 C14 110.2(5) .
C13 C12 P1 111.5(4) .
C14 C12 P1 119.0(4) .
C13 C12 H12 104.9 .
C14 C12 H12 104.9 .
P1 C12 H12 104.9 .
C12 C13 H13A 109.5 .
C12 C13 H13B 109.5 .
H13A C13 H13B 109.5 .
C12 C13 H13C 109.5 .
H13A C13 H13C 109.5 .
H13B C13 H13C 109.5 .
C12 C14 H14A 109.5 .
C12 C14 H14B 109.5 .
H14A C14 H14B 109.5 .
C12 C14 H14C 109.5 .
H14A C14 H14C 109.5 .
H14B C14 H14C 109.5 .
C16 C15 C17 109.6(5) .
C16 C15 P1 112.6(4) .
C17 C15 P1 111.7(4) .
C16 C15 H15 107.6 .
C17 C15 H15 107.6 .
P1 C15 H15 107.6 .
C15 C16 H16A 109.5 .
C15 C16 H16B 109.5 .
H16A C16 H16B 109.5 .
C15 C16 H16C 109.5 .
H16A C16 H16C 109.5 .
H16B C16 H16C 109.5 .
C15 C17 H17A 109.5 .
C15 C17 H17B 109.5 .
H17A C17 H17B 109.5 .
C15 C17 H17C 109.5 .
H17A C17 H17C 109.5 .
H17B C17 H17C 109.5 .
C19 C18 C20 108.8(5) .
C19 C18 P1 115.9(4) .
C20 C18 P1 114.8(4) .
C19 C18 H18 105.4 .
C20 C18 H18 105.4 .
P1 C18 H18 105.4 .
C18 C19 H19A 109.5 .
C18 C19 H19B 109.5 .
H19A C19 H19B 109.5 .
C18 C19 H19C 109.5 .
H19A C19 H19C 109.5 .
H19B C19 H19C 109.5 .
C18 C20 H20A 109.5 .
C18 C20 H20B 109.5 .
H20A C20 H20B 109.5 .
C18 C20 H20C 109.5 .
H20A C20 H20C 109.5 .
H20B C20 H20C 109.5 .
C23 C21 C22 111.0(5) .
C23 C21 P2 111.0(4) .
C22 C21 P2 113.3(4) .
C23 C21 H21 107.1 .
C22 C21 H21 107.1 .
P2 C21 H21 107.1 .
C21 C22 H22A 109.5 .
C21 C22 H22B 109.5 .
H22A C22 H22B 109.5 .
C21 C22 H22C 109.5 .
H22A C22 H22C 109.5 .
H22B C22 H22C 109.5 .
C21 C23 H23A 109.5 .
C21 C23 H23B 109.5 .
H23A C23 H23B 109.5 .
C21 C23 H23C 109.5 .
H23A C23 H23C 109.5 .
H23B C23 H23C 109.5 .
C26 C24 C25 109.6(5) .
C26 C24 P2 115.7(4) .
C25 C24 P2 117.0(4) .
C26 C24 H24 104.3 .
C25 C24 H24 104.3 .
P2 C24 H24 104.3 .
C24 C25 H25A 109.5 .
C24 C25 H25B 109.5 .
H25A C25 H25B 109.5 .
C24 C25 H25C 109.5 .
H25A C25 H25C 109.5 .
H25B C25 H25C 109.5 .
C24 C26 H26A 109.5 .
C24 C26 H26B 109.5 .
H26A C26 H26B 109.5 .
C24 C26 H26C 109.5 .
H26A C26 H26C 109.5 .
H26B C26 H26C 109.5 .
C29 C27 C28 108.2(5) .
C29 C27 P2 111.9(4) .
C28 C27 P2 119.8(4) .
C29 C27 H27 105.2 .
C28 C27 H27 105.2 .
P2 C27 H27 105.2 .
C27 C28 H28A 109.5 .
C27 C28 H28B 109.5 .
H28A C28 H28B 109.5 .
C27 C28 H28C 109.5 .
H28A C28 H28C 109.5 .
H28B C28 H28C 109.5 .
C27 C29 H29A 109.5 .
C27 C29 H29B 109.5 .
H29A C29 H29B 109.5 .
C27 C29 H29C 109.5 .
H29A C29 H29C 109.5 .
H29B C29 H29C 109.5 .
C31 C30 C35 120.4(6) .
C31 C30 H30 119.8 .
C35 C30 H30 119.8 .
C30 C31 C32 120.5(6) .
C30 C31 H31 119.7 .
C32 C31 H31 119.7 .
C33 C32 C31 119.1(7) .
C33 C32 H32 120.4 .
C31 C32 H32 120.4 .
C32 C33 C34 120.3(7) .
C32 C33 H33 119.8 .
C34 C33 H33 119.8 .
C33 C34 C35 121.6(6) .
C33 C34 H34 119.2 .
C35 C34 H34 119.2 .
C34 C35 C30 118.0(6) .
C34 C35 C36 121.8(6) .
C30 C35 C36 120.2(6) .
C35 C36 H36A 109.5 .
C35 C36 H36B 109.5 .
H36A C36 H36B 109.5 .
C35 C36 H36C 109.5 .
H36A C36 H36C 109.5 .
H36B C36 H36C 109.5 .

loop_
_geom_bond_atom_site_label_1
_geom_bond_atom_site_label_2
_geom_bond_distance
_geom_bond_site_symmetry_2
Os C6 2.098(5) .
Os N 2.135(4) .
Os P1 2.3304(15) .
Os P2 2.3355(15) .
Os H01 1.584(10) .
Os H02 1.573(10) .
Os H03 1.578(10) .
P1 C18 1.839(5) .
P1 C15 1.850(5) .
P1 C12 1.864(6) .
P2 C27 1.841(5) .
P2 C24 1.852(5) .
P2 C21 1.865(6) .
N C1 1.356(6) .
N C5 1.363(6) .
C1 C2 1.386(6) .
C1 C7 1.461(6) .
C2 C3 1.384(6) .
C2 H2 0.9500 .
C3 C4 1.398(6) .
C3 C3 1.487(9) 3_676
C4 C5 1.363(6) .
C4 H4 0.9500 .
C5 H5 0.9500 .
C6 C7 1.408(6) .
C6 C11 1.436(6) .
C7 C8 1.392(6) .
C8 C9 1.378(6) .
C8 H8 0.9500 .
C9 C10 1.385(6) .
C9 H9 0.9500 .
C10 C11 1.376(6) .
C10 H10 0.9500 .
C11 H11 0.9500 .
C12 C13 1.522(8) .
C12 C14 1.552(7) .
C12 H12 1.0000 .
C13 H13A 0.9800 .
C13 H13B 0.9800 .
C13 H13C 0.9800 .
C14 H14A 0.9800 .
C14 H14B 0.9800 .
C14 H14C 0.9800 .
C15 C16 1.535(8) .
C15 C17 1.542(7) .
C15 H15 1.0000 .
C16 H16A 0.9800 .
C16 H16B 0.9800 .
C16 H16C 0.9800 .
C17 H17A 0.9800 .
C17 H17B 0.9800 .
C17 H17C 0.9800 .
C18 C19 1.533(7) .
C18 C20 1.543(7) .
C18 H18 1.0000 .
C19 H19A 0.9800 .
C19 H19B 0.9800 .
C19 H19C 0.9800 .
C20 H20A 0.9800 .
C20 H20B 0.9800 .
C20 H20C 0.9800 .
C21 C23 1.537(7) .
C21 C22 1.540(8) .
C21 H21 1.0000 .
C22 H22A 0.9800 .
C22 H22B 0.9800 .
C22 H22C 0.9800 .
C23 H23A 0.9800 .
C23 H23B 0.9800 .
C23 H23C 0.9800 .
C24 C26 1.471(7) .
C24 C25 1.525(7) .
C24 H24 1.0000 .
C25 H25A 0.9800 .
C25 H25B 0.9800 .
C25 H25C 0.9800 .
C26 H26A 0.9800 .
C26 H26B 0.9800 .
C26 H26C 0.9800 .
C27 C29 1.524(8) .
C27 C28 1.532(7) .
C27 H27 1.0000 .
C28 H28A 0.9800 .
C28 H28B 0.9800 .
C28 H28C 0.9800 .
C29 H29A 0.9800 .
C29 H29B 0.9800 .
C29 H29C 0.9800 .
C30 C31 1.376(8) .
C30 C35 1.399(8) .
C30 H30 0.9500 .
C31 C32 1.387(8) .
C31 H31 0.9500 .
C32 C33 1.372(8) .
C32 H32 0.9500 .
C33 C34 1.375(8) .
C33 H33 0.9500 .
C34 C35 1.377(8) .
C34 H34 0.9500 .
C35 C36 1.493(8) .
C36 H36A 0.9800 .
C36 H36B 0.9800 .
C36 H36C 0.9800 .
